data_2105634
loop_
_publ_author_name
'Ehrenberg, H.'
'Hartmann, T.'
'Wltschek, G.'
'Fuess, H.'
'Morgenroth, W.'
'Krane, H.-G.'

_publ_section_title
;
 The crystal structure of Tm~5~Re~2~O~12~
;
_journal_issue 6
_journal_name_full 'Acta Crystallographica Section B'
_journal_page_first 849
_journal_page_last 852
_journal_paper_doi 10.1107/S0108768199005194
_journal_volume 55
_journal_year 1999
_chemical_formula_sum 'O12 Re2 Tm5'
_chemical_formula_weight 1409.05
_chemical_name_systematic 'Pentathulium dirhenium dodecaoxide'
_space_group_IT_number 12
_symmetry_cell_setting monoclinic
_symmetry_space_group_name_Hall '-C 2y'
_symmetry_space_group_name_H-M 'C 1 2/m 1'
_audit_creation_method SHELXL-97
_cell_angle_alpha 90.00
_cell_angle_beta 107.816(2)
_cell_angle_gamma 90.00
_cell_formula_units_Z 2
_cell_length_a 12.3717(7)
_cell_length_b 5.6744(3)
_cell_length_c 7.4805(4)
_cell_measurement_reflns_used 460
_cell_measurement_temperature 293(2)
_cell_measurement_theta_max 38.89
_cell_measurement_theta_min 3.43
_cell_volume 499.96(5)
_computing_structure_refinement 'SHELXL-97 (Sheldrick, 1997)'
_computing_structure_solution 'SHELXS-97 (Sheldrick, 1990)'
_diffrn_ambient_temperature 293(2)
_diffrn_measured_fraction_theta_full .717
_diffrn_measured_fraction_theta_max .717
_diffrn_measurement_device_type CCD
_diffrn_measurement_method omega-scans
_diffrn_radiation_monochromator silicon
_diffrn_radiation_source synchrotron
_diffrn_radiation_type synchrotron
_diffrn_radiation_wavelength .42750
_diffrn_reflns_av_R_equivalents .0532
_diffrn_reflns_av_sigmaI/netI .0912
_diffrn_reflns_limit_h_max 36
_diffrn_reflns_limit_h_min -36
_diffrn_reflns_limit_k_max 16
_diffrn_reflns_limit_k_min -11
_diffrn_reflns_limit_l_max 20
_diffrn_reflns_limit_l_min -21
_diffrn_reflns_number 8671
_diffrn_reflns_theta_full 38.89
_diffrn_reflns_theta_max 38.89
_diffrn_reflns_theta_min 3.43
_diffrn_standards_number 0
_exptl_absorpt_coefficient_mu 16.587
_exptl_absorpt_correction_T_max .85
_exptl_absorpt_correction_T_min .19
_exptl_absorpt_correction_type empirical
_exptl_crystal_colour black
_exptl_crystal_density_diffrn 9.360
_exptl_crystal_density_method 'not measured'
_exptl_crystal_description needle
_exptl_crystal_F_000 1182
_refine_diff_density_max 14.225
_refine_diff_density_min -12.324
_refine_ls_extinction_method none
_refine_ls_goodness_of_fit_ref 1.246
_refine_ls_hydrogen_treatment mixed
_refine_ls_matrix_type full
_refine_ls_number_parameters 52
_refine_ls_number_reflns 4961
_refine_ls_number_restraints 0
_refine_ls_restrained_S_all 1.246
_refine_ls_R_factor_all .0849
_refine_ls_R_factor_gt .0682
_refine_ls_shift/su_max .000
_refine_ls_shift/su_mean .000
_refine_ls_structure_factor_coef Fsqd
_refine_ls_weighting_details 'calc w=1/[\s^2^(Fo^2^)+(0.0103P)^2^+1.6684P] where P=(Fo^2^+2Fc^2^)/3'
_refine_ls_weighting_scheme calc
_refine_ls_wR_factor_ref .1518
_reflns_number_gt 4165
_reflns_number_total 4961
_reflns_threshold_expression >2sigma(I)
_cod_data_source_file os0018.cif
_cod_data_source_block tm5
_cod_original_sg_symbol_H-M 'C 2/m'
_cod_database_code 2105634

loop_
_symmetry_equiv_pos_as_xyz
'x, y, z'
'-x, y, -z'
'x+1/2, y+1/2, z'
'-x+1/2, y+1/2, -z'
'-x, -y, -z'
'x, -y, z'
'-x+1/2, -y+1/2, -z'
'x+1/2, -y+1/2, z'

loop_
_atom_site_label
_atom_site_fract_x
_atom_site_fract_y
_atom_site_fract_z
_atom_site_U_iso_or_equiv
_atom_site_adp_type
_atom_site_calc_flag
_atom_site_refinement_flags
_atom_site_occupancy
_atom_site_type_symbol
Re1 .0000 .28367(4) .0000 .00224(3) Uani d S 1 Re
Tm1 .5000 .0000 .5000 .00381(5) Uani d S 1 Tm
Tm2 .31373(2) .5000 .17505(5) .00319(4) Uani d S 1 Tm
Tm3 .19638(2) .0000 .35973(5) .00313(4) Uani d S 1 Tm
O1 .0012(4) .0000 .1787(8) .0057(5) Uani d S 1 O
O2 .4989(5) .0000 .2053(9) .0076(6) Uani d S 1 O
O3 .3459(3) .2520(8) .4265(7) .0060(4) Uani d . 1 O
O4 .1655(3) .2461(8) .0833(8) .0063(4) Uani d . 1 O

loop_
_atom_site_aniso_label
_atom_site_aniso_U_11
_atom_site_aniso_U_22
_atom_site_aniso_U_33
_atom_site_aniso_U_12
_atom_site_aniso_U_13
_atom_site_aniso_U_23
Re1 .00213(4) .00229(6) .00191(6) .000 .00005(4) .000
Tm1 .00333(8) .00513(11) .00249(10) .000 .00018(7) .000
Tm2 .00319(6) .00324(7) .00300(8) .000 .00074(6) .000
Tm3 .00343(6) .00282(7) .00256(8) .000 .00006(6) .000
O1 .0056(9) .0044(11) .0070(14) .000 .0022(9) .000
O2 .0103(13) .0069(14) .0041(13) .000 .0000(11) .000
O3 .0082(9) .0040(8) .0055(10) -.0007(7) .0017(8) .0003(8)
O4 .0059(7) .0049(9) .0077(12) -.0003(6) .0015(8) -.0006(8)

loop_
_atom_type_symbol
_atom_type_description
_atom_type_scat_dispersion_real
_atom_type_scat_dispersion_imag
_atom_type_scat_source
Re Re -3.8260 3.0990 'International Tables Vol C Tables 4.2.6.8 and 6.1.1.4'
Tm Tm -3.3990 2.2040 'International Tables Vol C Tables 4.2.6.8 and 6.1.1.4'
O O -.0070 .0020 'International Tables Vol C Tables 4.2.6.8 and 6.1.1.4'

loop_
_geom_angle_atom_site_label_1
_geom_angle_atom_site_label_2
_geom_angle_atom_site_label_3
_geom_angle_site_symmetry_1
_geom_angle_site_symmetry_3
_geom_angle
O4 Re1 O4 . 2 167.5(3)
O4 Re1 O2 . 3_455 94.3(2)
O4 Re1 O2 2 3_455 93.5(2)
O4 Re1 O2 . 7 93.5(2)
O4 Re1 O2 2 7 94.3(2)
O2 Re1 O2 3_455 7 102.9(2)
O4 Re1 O1 . 5 85.53(19)
O4 Re1 O1 2 5 84.84(19)
O2 Re1 O1 3_455 5 168.14(17)
O2 Re1 O1 7 5 88.96(17)
O4 Re1 O1 . . 84.84(19)
O4 Re1 O1 2 . 85.53(19)
O2 Re1 O1 3_455 . 88.96(17)
O2 Re1 O1 7 . 168.14(17)
O1 Re1 O1 5 . 79.2(2)
O4 Re1 Re1 . 5_565 96.25(13)
O4 Re1 Re1 2 5_565 96.25(13)
O2 Re1 Re1 3_455 5_565 51.44(12)
O2 Re1 Re1 7 5_565 51.44(12)
O1 Re1 Re1 5 5_565 140.40(12)
O1 Re1 Re1 . 5_565 140.40(12)
O4 Re1 Re1 . 5 83.75(13)
O4 Re1 Re1 2 5 83.75(13)
O2 Re1 Re1 3_455 5 128.56(12)
O2 Re1 Re1 7 5 128.56(12)
O1 Re1 Re1 5 5 39.60(12)
O1 Re1 Re1 . 5 39.60(12)
Re1 Re1 Re1 5_565 5 180.0
O4 Re1 Tm2 . 3_445 126.39(16)
O4 Re1 Tm2 2 3_445 45.83(16)
O2 Re1 Tm2 3_455 3_445 80.03(15)
O2 Re1 Tm2 7 3_445 139.98(17)
O1 Re1 Tm2 5 3_445 90.49(12)
O1 Re1 Tm2 . 3_445 42.18(12)
Re1 Re1 Tm2 5_565 3_445 118.387(5)
Re1 Re1 Tm2 5 3_445 61.613(5)
O4 Re1 Tm2 . 7 45.83(16)
O4 Re1 Tm2 2 7 126.39(16)
O2 Re1 Tm2 3_455 7 139.98(17)
O2 Re1 Tm2 7 7 80.03(15)
O1 Re1 Tm2 5 7 42.18(12)
O1 Re1 Tm2 . 7 90.48(12)
Re1 Re1 Tm2 5_565 7 118.387(5)
Re1 Re1 Tm2 5 7 61.613(5)
Tm2 Re1 Tm2 3_445 7 123.225(9)
O4 Re1 Tm3 . 5 128.26(15)
O4 Re1 Tm3 2 5 43.82(16)
O2 Re1 Tm3 3_455 5 137.15(17)
O2 Re1 Tm3 7 5 81.53(13)
O1 Re1 Tm3 5 5 43.18(12)
O1 Re1 Tm3 . 5 90.29(13)
Re1 Re1 Tm3 5_565 5 118.028(5)
Re1 Re1 Tm3 5 5 61.972(5)
Tm2 Re1 Tm3 3_445 5 71.175(9)
Tm2 Re1 Tm3 7 5 82.869(9)
O4 Re1 Tm3 . . 43.82(16)
O4 Re1 Tm3 2 . 128.26(15)
O2 Re1 Tm3 3_455 . 81.53(13)
O2 Re1 Tm3 7 . 137.15(17)
O1 Re1 Tm3 5 . 90.29(13)
O1 Re1 Tm3 . . 43.18(12)
Re1 Re1 Tm3 5_565 . 118.028(5)
Re1 Re1 Tm3 5 . 61.972(5)
Tm2 Re1 Tm3 3_445 . 82.869(9)
Tm2 Re1 Tm3 7 . 71.175(9)
Tm3 Re1 Tm3 5 . 123.944(9)
O2 Tm1 O2 . 5_656 179.9990(10)
O2 Tm1 O3 . . 90.57(18)
O2 Tm1 O3 5_656 . 89.43(18)
O2 Tm1 O3 . 6 90.57(18)
O2 Tm1 O3 5_656 6 89.43(18)
O3 Tm1 O3 . 6 76.4(2)
O2 Tm1 O3 . 2_656 89.43(18)
O2 Tm1 O3 5_656 2_656 90.57(18)
O3 Tm1 O3 . 2_656 103.6(2)
O3 Tm1 O3 6 2_656 180.00(14)
O2 Tm1 O3 . 5_656 89.43(18)
O2 Tm1 O3 5_656 5_656 90.57(18)
O3 Tm1 O3 . 5_656 180.0(2)
O3 Tm1 O3 6 5_656 103.6(2)
O3 Tm1 O3 2_656 5_656 76.4(2)
O2 Tm1 Tm3 . . 91.27(15)
O2 Tm1 Tm3 5_656 . 88.73(15)
O3 Tm1 Tm3 . . 38.22(11)
O3 Tm1 Tm3 6 . 38.22(11)
O3 Tm1 Tm3 2_656 . 141.78(11)
O3 Tm1 Tm3 5_656 . 141.78(11)
O2 Tm1 Tm3 . 5_656 88.73(15)
O2 Tm1 Tm3 5_656 5_656 91.27(15)
O3 Tm1 Tm3 . 5_656 141.78(11)
O3 Tm1 Tm3 6 5_656 141.78(11)
O3 Tm1 Tm3 2_656 5_656 38.22(11)
O3 Tm1 Tm3 5_656 5_656 38.22(11)
Tm3 Tm1 Tm3 . 5_656 180.0
O4 Tm2 O4 6_565 . 78.9(2)
O4 Tm2 O3 6_565 6_565 77.20(18)
O4 Tm2 O3 . 6_565 124.16(14)
O4 Tm2 O3 6_565 . 124.16(14)
O4 Tm2 O3 . . 77.20(18)
O3 Tm2 O3 6_565 . 76.1(2)
O4 Tm2 O1 6_565 3 136.01(13)
O4 Tm2 O1 . 3 136.01(13)
O3 Tm2 O1 6_565 3 93.96(15)
O3 Tm2 O1 . 3 93.96(15)
O4 Tm2 O4 6_565 7 113.09(9)
O4 Tm2 O4 . 7 70.80(19)
O3 Tm2 O4 6_565 7 164.26(15)
O3 Tm2 O4 . 7 105.28(16)
O1 Tm2 O4 3 7 70.33(15)
O4 Tm2 O4 6_565 4 70.80(19)
O4 Tm2 O4 . 4 113.09(9)
O3 Tm2 O4 6_565 4 105.28(16)
O3 Tm2 O4 . 4 164.26(15)
O1 Tm2 O4 3 4 70.33(15)
O4 Tm2 O4 7 4 69.1(2)
O4 Tm2 Re1 6_565 3 99.45(12)
O4 Tm2 Re1 . 3 140.21(15)
O3 Tm2 Re1 6_565 3 93.32(11)
O3 Tm2 Re1 . 3 130.07(10)
O1 Tm2 Re1 3 3 37.36(9)
O4 Tm2 Re1 7 3 73.67(10)
O4 Tm2 Re1 4 3 34.85(9)
O4 Tm2 Re1 6_565 7 140.21(15)
O4 Tm2 Re1 . 7 99.45(12)
O3 Tm2 Re1 6_565 7 130.07(10)
O3 Tm2 Re1 . 7 93.32(11)
O1 Tm2 Re1 3 7 37.36(9)
O4 Tm2 Re1 7 7 34.85(9)
O4 Tm2 Re1 4 7 73.67(10)
Re1 Tm2 Re1 3 7 56.774(9)
O4 Tm2 Tm3 6_565 7_556 91.66(15)
O4 Tm2 Tm3 . 7_556 91.66(15)
O3 Tm2 Tm3 6_565 7_556 40.18(12)
O3 Tm2 Tm3 . 7_556 40.18(12)
O1 Tm2 Tm3 3 7_556 109.12(15)
O4 Tm2 Tm3 7 7_556 145.12(12)
O4 Tm2 Tm3 4 7_556 145.12(12)
Re1 Tm2 Tm3 3 7_556 128.067(9)
Re1 Tm2 Tm3 7 7_556 128.067(9)
O4 Tm2 Tm3 6_565 1_565 40.63(14)
O4 Tm2 Tm3 . 1_565 103.31(12)
O3 Tm2 Tm3 6_565 1_565 36.66(11)
O3 Tm2 Tm3 . 1_565 99.01(12)
O1 Tm2 Tm3 3 1_565 120.67(6)
O4 Tm2 Tm3 7 1_565 152.69(11)
O4 Tm2 Tm3 4 1_565 90.32(11)
Re1 Tm2 Tm3 3 1_565 99.999(7)
Re1 Tm2 Tm3 7 1_565 156.003(9)
Tm3 Tm2 Tm3 7_556 1_565 59.118(7)
O4 Tm2 Tm3 6_565 . 103.31(12)
O4 Tm2 Tm3 . . 40.63(14)
O3 Tm2 Tm3 6_565 . 99.01(12)
O3 Tm2 Tm3 . . 36.66(11)
O1 Tm2 Tm3 3 . 120.67(6)
O4 Tm2 Tm3 7 . 90.32(11)
O4 Tm2 Tm3 4 . 152.69(11)
Re1 Tm2 Tm3 3 . 156.003(9)
Re1 Tm2 Tm3 7 . 99.999(7)
Tm3 Tm2 Tm3 7_556 . 59.118(7)
Tm3 Tm2 Tm3 1_565 . 102.187(13)
O3 Tm3 O3 . 6 78.1(2)
O3 Tm3 O3 . 7_556 78.77(17)
O3 Tm3 O3 6 7_556 125.04(8)
O3 Tm3 O3 . 4_546 125.04(8)
O3 Tm3 O3 6 4_546 78.77(17)
O3 Tm3 O3 7_556 4_546 75.2(2)
O3 Tm3 O1 . . 137.90(12)
O3 Tm3 O1 6 . 137.90(12)
O3 Tm3 O1 7_556 . 89.37(15)
O3 Tm3 O1 4_546 . 89.37(15)
O3 Tm3 O4 . 6 117.10(13)
O3 Tm3 O4 6 6 74.35(17)
O3 Tm3 O4 7_556 6 158.69(15)
O3 Tm3 O4 4_546 6 103.27(16)
O1 Tm3 O4 . 6 69.33(14)
O3 Tm3 O4 . . 74.35(17)
O3 Tm3 O4 6 . 117.10(13)
O3 Tm3 O4 7_556 . 103.27(16)
O3 Tm3 O4 4_546 . 158.69(15)
O1 Tm3 O4 . . 69.33(14)
O4 Tm3 O4 6 . 70.3(2)
O3 Tm3 Re1 . 5 143.46(13)
O3 Tm3 Re1 6 5 102.19(12)
O3 Tm3 Re1 7_556 5 125.06(10)
O3 Tm3 Re1 4_546 5 90.07(11)
O1 Tm3 Re1 . 5 36.93(9)
O4 Tm3 Re1 6 5 34.02(9)
O4 Tm3 Re1 . 5 73.26(11)
O3 Tm3 Re1 . . 102.19(12)
O3 Tm3 Re1 6 . 143.46(13)
O3 Tm3 Re1 7_556 . 90.07(11)
O3 Tm3 Re1 4_546 . 125.06(10)
O1 Tm3 Re1 . . 36.93(9)
O4 Tm3 Re1 6 . 73.26(11)
O4 Tm3 Re1 . . 34.02(9)
Re1 Tm3 Re1 5 . 56.055(9)
O3 Tm3 Tm2 . 7_556 93.18(13)
O3 Tm3 Tm2 6 7_556 93.18(13)
O3 Tm3 Tm2 7_556 7_556 39.71(12)
O3 Tm3 Tm2 4_546 7_556 39.71(12)
O1 Tm3 Tm2 . 7_556 103.06(14)
O4 Tm3 Tm2 6 7_556 142.98(11)
O4 Tm3 Tm2 . 7_556 142.98(11)
Re1 Tm3 Tm2 5 7_556 123.051(8)
Re1 Tm3 Tm2 . 7_556 123.051(8)
O3 Tm3 Tm3 . 7_556 39.78(12)
O3 Tm3 Tm3 6 7_556 104.03(11)
O3 Tm3 Tm3 7_556 7_556 39.00(10)
O3 Tm3 Tm3 4_546 7_556 101.62(12)
O1 Tm3 Tm3 . 7_556 117.96(6)
O4 Tm3 Tm3 6 7_556 154.15(11)
O4 Tm3 Tm3 . 7_556 88.67(11)
Re1 Tm3 Tm3 5 7_556 152.892(11)
Re1 Tm3 Tm3 . 7_556 97.833(8)
Tm2 Tm3 Tm3 7_556 7_556 62.211(11)
O3 Tm3 Tm3 . 7_546 104.03(11)
O3 Tm3 Tm3 6 7_546 39.78(12)
O3 Tm3 Tm3 7_556 7_546 101.62(12)
O3 Tm3 Tm3 4_546 7_546 39.00(10)
O1 Tm3 Tm3 . 7_546 117.96(6)
O4 Tm3 Tm3 6 7_546 88.67(11)
O4 Tm3 Tm3 . 7_546 154.15(11)
Re1 Tm3 Tm3 5 7_546 97.834(8)
Re1 Tm3 Tm3 . 7_546 152.892(11)
Tm2 Tm3 Tm3 7_556 7_546 62.211(11)
Tm3 Tm3 Tm3 7_556 7_546 106.672(17)
Re1 O1 Re1 5 . 100.8(2)
Re1 O1 Tm2 5 3_445 100.46(15)
Re1 O1 Tm2 . 3_445 100.46(15)
Re1 O1 Tm3 5 . 99.89(14)
Re1 O1 Tm3 . . 99.89(14)
Tm2 O1 Tm3 3_445 . 147.8(3)
Re1 O2 Re1 3_545 7 77.1(2)
Re1 O2 Tm1 3_545 . 141.43(12)
Re1 O2 Tm1 7 . 141.43(12)
Tm3 O3 Tm2 . . 106.39(18)
Tm3 O3 Tm3 . 7_556 101.23(17)
Tm2 O3 Tm3 . 7_556 100.12(16)
Tm3 O3 Tm1 . . 102.71(17)
Tm2 O3 Tm1 . . 120.0(2)
Tm3 O3 Tm1 7_556 . 123.9(2)
Re1 O4 Tm2 . . 134.1(2)
Re1 O4 Tm3 . . 102.2(2)
Tm2 O4 Tm3 . . 101.88(19)
Re1 O4 Tm2 . 7 99.3(2)
Tm2 O4 Tm2 . 7 109.20(19)
Tm3 O4 Tm2 . 7 108.40(17)

loop_
_geom_bond_atom_site_label_1
_geom_bond_atom_site_label_2
_geom_bond_site_symmetry_2
_geom_bond_distance
Re1 O4 . 1.961(4)
Re1 O4 2 1.961(4)
Re1 O2 3_455 1.969(5)
Re1 O2 7 1.969(5)
Re1 O1 5 2.089(4)
Re1 O1 . 2.089(4)
Re1 Re1 5_565 2.4551(5)
Re1 Re1 5 3.2193(5)
Re1 Tm2 3_445 3.3857(3)
Re1 Tm2 7 3.3857(3)
Re1 Tm3 5 3.4255(3)
Re1 Tm3 . 3.4256(3)
Tm1 O2 . 2.201(6)
Tm1 O2 5_656 2.201(6)
Tm1 O3 . 2.311(4)
Tm1 O3 6 2.311(4)
Tm1 O3 2_656 2.311(4)
Tm1 O3 5_656 2.311(4)
Tm1 Tm3 . 3.5775(3)
Tm1 Tm3 5_656 3.5775(3)
Tm2 O4 6_565 2.267(4)
Tm2 O4 . 2.267(4)
Tm2 O3 6_565 2.285(5)
Tm2 O3 . 2.285(5)
Tm2 O1 3 2.312(4)
Tm2 O4 7 2.461(5)
Tm2 O4 4 2.461(5)
Tm2 Re1 3 3.3857(3)
Tm2 Re1 7 3.3857(3)
Tm2 Tm3 7_556 3.5204(6)
Tm2 Tm3 1_565 3.646(3)
Tm2 Tm3 . 3.646(3)
Tm3 O3 . 2.269(4)
Tm3 O3 6 2.269(4)
Tm3 O3 7_556 2.307(5)
Tm3 O3 4_546 2.307(5)
Tm3 O1 . 2.380(5)
Tm3 O4 6 2.426(5)
Tm3 O4 . 2.426(5)
Tm3 Re1 5 3.4256(3)
Tm3 Tm2 7_556 3.5204(6)
Tm3 Tm3 7_556 3.5370(4)
Tm3 Tm3 7_546 3.5370(4)
O1 Re1 5 2.089(4)
O1 Tm2 3_445 2.312(4)
O2 Re1 3_545 1.969(5)
O2 Re1 7 1.969(5)
O3 Tm3 7_556 2.307(5)
O4 Tm2 7 2.461(5)
